data_7029551
loop_
_publ_author_name
'Fan, Liming'
'Zhang, Xiutang'
'Zhang, Wei'
'Ding, Yuanshuai'
'Fan, Weiliu'
'Sun, Liming'
'Pang, Yue'
'Zhao, Xian'

_publ_section_title
;
 Syntheses, crystal structures and UV-visible absorption properties of
 five metal-organic frameworks constructed from
 terphenyl-2,5,2',5'-tetracarboxylic acid and bis(imidazole) bridging
 ligands.
;
_journal_issue 18
_journal_name_full 'Dalton transactions (Cambridge, England : 2003)'
_journal_page_first 6701
_journal_page_last 6710
_journal_paper_doi 10.1039/c3dt53379d
_journal_volume 43
_journal_year 2014
_chemical_formula_sum 'C41 H36 N6 Ni O6'
_chemical_formula_weight 767.47
_chemical_name_systematic
; 
 ? 
;
_space_group_IT_number 2
_symmetry_cell_setting triclinic
_symmetry_space_group_name_Hall '-P 1'
_symmetry_space_group_name_H-M 'P -1'
_atom_sites_solution_hydrogens geom
_atom_sites_solution_primary direct
_atom_sites_solution_secondary difmap
_audit_creation_method SHELXL-97
_cell_angle_alpha 96.636(4)
_cell_angle_beta 114.001(4)
_cell_angle_gamma 115.893(4)
_cell_formula_units_Z 2
_cell_length_a 12.785(3)
_cell_length_b 13.443(4)
_cell_length_c 14.029(4)
_cell_measurement_reflns_used 2557
_cell_measurement_temperature 296(2)
_cell_measurement_theta_max 23.09
_cell_measurement_theta_min 2.80
_cell_volume 1851.2(9)
_computing_cell_refinement 'Bruker SMART'
_computing_data_collection 'Bruker SMART'
_computing_data_reduction 'Bruker SAINT'
_computing_molecular_graphics 'Bruker SHELXTL'
_computing_publication_material 'Bruker SHELXTL'
_computing_structure_refinement 'SHELXL-97 (Sheldrick, 1997)'
_computing_structure_solution 'SHELXS-97 (Sheldrick, 1990)'
_diffrn_ambient_temperature 296(2)
_diffrn_measured_fraction_theta_full 0.994
_diffrn_measured_fraction_theta_max 0.994
_diffrn_measurement_device_type 'CCD area detector'
_diffrn_measurement_method 'phi and omega scans'
_diffrn_radiation_monochromator graphite
_diffrn_radiation_source 'fine-focus sealed tube'
_diffrn_radiation_type MoK\a
_diffrn_radiation_wavelength 0.71073
_diffrn_reflns_av_R_equivalents 0.0227
_diffrn_reflns_av_unetI/netI 0.0519
_diffrn_reflns_limit_h_max 15
_diffrn_reflns_limit_h_min -12
_diffrn_reflns_limit_k_max 16
_diffrn_reflns_limit_k_min -15
_diffrn_reflns_limit_l_max 16
_diffrn_reflns_limit_l_min -14
_diffrn_reflns_number 9682
_diffrn_reflns_theta_full 25.25
_diffrn_reflns_theta_max 25.25
_diffrn_reflns_theta_min 1.70
_diffrn_standards_number 0
_exptl_absorpt_coefficient_mu 0.581
_exptl_absorpt_correction_T_max 0.9231
_exptl_absorpt_correction_T_min 0.8052
_exptl_absorpt_correction_type multi-scan
_exptl_absorpt_process_details '(SADABS; Bruker, 2001)'
_exptl_crystal_colour green
_exptl_crystal_density_diffrn 1.377
_exptl_crystal_density_method 'not measured'
_exptl_crystal_description block
_exptl_crystal_F_000 800
_exptl_crystal_size_max 0.39
_exptl_crystal_size_mid 0.22
_exptl_crystal_size_min 0.14
_refine_diff_density_max 0.879
_refine_diff_density_min -0.585
_refine_diff_density_rms 0.065
_refine_ls_extinction_method none
_refine_ls_goodness_of_fit_ref 1.001
_refine_ls_hydrogen_treatment mixed
_refine_ls_matrix_type full
_refine_ls_number_parameters 512
_refine_ls_number_reflns 6660
_refine_ls_number_restraints 48
_refine_ls_restrained_S_all 1.005
_refine_ls_R_factor_all 0.0793
_refine_ls_R_factor_gt 0.0529
_refine_ls_shift/su_max 0.001
_refine_ls_shift/su_mean 0.000
_refine_ls_structure_factor_coef Fsqd
_refine_ls_weighting_details 'calc w=1/[\s^2^(Fo^2^)+(0.0740P)^2^+1.6507P] where P=(Fo^2^+2Fc^2^)/3'
_refine_ls_weighting_scheme calc
_refine_ls_wR_factor_gt 0.1317
_refine_ls_wR_factor_ref 0.1490
_reflns_number_gt 4883
_reflns_number_total 6660
_reflns_threshold_expression >2sigma(I)
_cod_data_source_file c3dt53379d2.cif
_cod_data_source_block z
_cod_depositor_comments
;
The following automatic conversions were performed:

'_symmetry_cell_setting' value 'Triclinic' changed to 'triclinic'
according to
/usr/data/users/saulius/crontab/automatic-downloads/rss-feeds/RSC/lib/dictionaries/cif_core.dic
dictionary named 'cif_core.dic' version 2.4.2 from 2011-04-26.

Automatic conversion script
Id: cif_fix_values 2281 2013-09-26 08:29:07Z andrius 
;
_cod_original_cell_volume 1851.2(8)
_cod_original_sg_symbol_H-M P-1
_cod_database_code 7029551

loop_
_symmetry_equiv_pos_as_xyz
'x, y, z'
'-x, -y, -z'

loop_
_atom_site_label
_atom_site_type_symbol
_atom_site_fract_x
_atom_site_fract_y
_atom_site_fract_z
_atom_site_U_iso_or_equiv
_atom_site_adp_type
_atom_site_occupancy
_atom_site_symmetry_multiplicity
_atom_site_calc_flag
_atom_site_refinement_flags
_atom_site_disorder_assembly
_atom_site_disorder_group
C1 C 0.3284(5) 0.5770(4) 0.6074(4) 0.0481(11) Uani 1 1 d . . .
H1 H 0.3176 0.6109 0.6615 0.058 Uiso 1 1 calc R . .
C2 C 0.3977(5) 0.5537(4) 0.4969(4) 0.0537(12) Uani 1 1 d . . .
H2 H 0.4463 0.5700 0.4602 0.064 Uiso 1 1 calc R . .
C3 C 0.3005(5) 0.4450(4) 0.4784(4) 0.0530(12) Uani 1 1 d . . .
H3 H 0.2692 0.3738 0.4272 0.064 Uiso 1 1 calc R . .
C4 C 0.1535(6) 0.3614(4) 0.5595(5) 0.0738(17) Uani 1 1 d . . .
H4A H 0.1895 0.3153 0.5914 0.089 Uiso 1 1 calc R . .
H4B H 0.0750 0.3098 0.4858 0.089 Uiso 1 1 calc R . .
C5 C 0.1113(6) 0.4054(4) 0.6312(5) 0.0588(14) Uani 1 1 d . . .
C6 C -0.0032(6) 0.4110(5) 0.5856(5) 0.0708(17) Uani 1 1 d . . .
H6 H -0.0603 0.3798 0.5085 0.085 Uiso 1 1 calc R . .
C7 C -0.0352(6) 0.4620(5) 0.6521(5) 0.0724(17) Uani 1 1 d . . .
H7 H -0.1138 0.4635 0.6192 0.087 Uiso 1 1 calc R . .
C8 C 0.0486(5) 0.5109(4) 0.7673(4) 0.0576(13) Uani 1 1 d . A .
C9 C 0.1605(5) 0.5004(5) 0.8136(4) 0.0605(14) Uani 1 1 d . . .
H9 H 0.2160 0.5290 0.8908 0.073 Uiso 1 1 calc R . .
C10 C 0.1904(6) 0.4482(5) 0.7468(5) 0.0644(14) Uani 1 1 d . . .
H10 H 0.2652 0.4414 0.7798 0.077 Uiso 1 1 calc R . .
C11 C 0.0206(5) 0.5736(4) 0.8373(4) 0.0668(15) Uani 1 1 d DU . .
C12 C -0.0394(7) 0.6341(7) 0.8170(8) 0.060(2) Uani 0.509(4) 1 d PDU A 1
H12 H -0.0668 0.6399 0.7466 0.072 Uiso 0.509(4) 1 calc PR A 1
C13 C -0.0674(8) 0.6882(8) 0.8802(7) 0.059(2) Uani 0.509(4) 1 d PDU A 1
H13 H -0.1199 0.7195 0.8496 0.071 Uiso 0.509(4) 1 calc PR A 1
C14 C -0.0231(5) 0.6972(4) 0.9816(5) 0.085(2) Uani 0.509(4) 1 d PDU A 1
C15 C 0.0298(9) 0.6220(7) 1.0247(7) 0.064(2) Uani 0.509(4) 1 d PD A 1
H15 H 0.0455 0.6142 1.0935 0.076 Uiso 0.509(4) 1 calc PR A 1
C16 C 0.0543(9) 0.5635(7) 0.9526(7) 0.065(2) Uani 0.509(4) 1 d PD A 1
H16 H 0.0912 0.5184 0.9757 0.078 Uiso 0.509(4) 1 calc PR A 1
C12' C -0.0959(9) 0.5655(8) 0.8060(8) 0.060(2) Uani 0.491(4) 1 d PD A 2
H12' H -0.1675 0.5129 0.7347 0.072 Uiso 0.491(4) 1 calc PR A 2
C13' C -0.1208(9) 0.6267(8) 0.8683(7) 0.059(2) Uani 0.491(4) 1 d PD A 2
H13' H -0.2030 0.6222 0.8362 0.071 Uiso 0.491(4) 1 calc PR A 2
C14' C -0.0231(5) 0.6972(4) 0.9816(5) 0.085(2) Uani 0.491(4) 1 d PD A 2
C15' C 0.1087(9) 0.7226(8) 1.0096(8) 0.064(2) Uani 0.491(4) 1 d PD A 2
H15' H 0.1829 0.7839 1.0758 0.076 Uiso 0.491(4) 1 calc PR A 2
C16' C 0.1315(9) 0.6594(7) 0.9419(7) 0.065(2) Uani 0.491(4) 1 d PD A 2
H16' H 0.2177 0.6738 0.9655 0.078 Uiso 0.491(4) 1 calc PR A 2
C17 C -0.0452(6) 0.7605(6) 1.0623(6) 0.097(2) Uani 1 1 d . . .
H17A H -0.0853 0.8028 1.0272 0.117 Uiso 1 1 calc R A 1
H17B H -0.1086 0.7021 1.0775 0.117 Uiso 1 1 calc R A 1
C18 C 0.1383(6) 0.8246(5) 1.2638(6) 0.0707(16) Uani 1 1 d . . .
H18 H 0.1011 0.7556 1.2783 0.085 Uiso 1 1 calc R A .
C19 C 0.2587(6) 0.9240(4) 1.3323(5) 0.0579(13) Uani 1 1 d . A .
H19 H 0.3199 0.9360 1.4042 0.070 Uiso 1 1 calc R . .
C20 C 0.1698(5) 0.9547(4) 1.1824(4) 0.0526(12) Uani 1 1 d . . .
H20 H 0.1554 0.9899 1.1289 0.063 Uiso 1 1 calc R A .
C21 C 0.4229(4) 0.8640(3) 0.6985(4) 0.0341(9) Uani 1 1 d . . .
C22 C 0.3310(4) 0.8865(4) 0.7249(3) 0.0342(9) Uani 1 1 d . . .
C23 C 0.3265(5) 0.8803(4) 0.8207(4) 0.0467(11) Uani 1 1 d . . .
H23 H 0.3844 0.8644 0.8731 0.056 Uiso 1 1 calc R . .
C24 C 0.2369(5) 0.8976(4) 0.8394(4) 0.0468(11) Uani 1 1 d . . .
H24 H 0.2375 0.8959 0.9057 0.056 Uiso 1 1 calc R . .
C25 C 0.1451(4) 0.9176(4) 0.7609(3) 0.0338(9) Uani 1 1 d . . .
C26 C 0.1518(4) 0.9291(3) 0.6644(3) 0.0301(8) Uani 1 1 d . . .
C27 C 0.2452(4) 0.9126(3) 0.6490(3) 0.0329(9) Uani 1 1 d . . .
H27 H 0.2502 0.9194 0.5855 0.039 Uiso 1 1 calc R . .
C28 C 0.0357(4) 0.9158(4) 0.7808(4) 0.0379(10) Uani 1 1 d . . .
C29 C 0.0689(4) 0.9624(3) 0.5800(3) 0.0292(8) Uani 1 1 d . . .
C30 C 0.0398(4) 1.0450(3) 0.6110(3) 0.0308(9) Uani 1 1 d . . .
H30 H 0.0661 1.0763 0.6853 0.037 Uiso 1 1 calc R . .
C31 C -0.0282(4) 1.0811(3) 0.5322(3) 0.0326(9) Uani 1 1 d . . .
H31 H -0.0470 1.1359 0.5548 0.039 Uiso 1 1 calc R . .
C32 C 0.4741(5) 0.7901(4) 0.4074(4) 0.0459(11) Uani 1 1 d . . .
H32 H 0.3904 0.7757 0.3939 0.055 Uiso 1 1 calc R . .
C33 C 0.6389(4) 0.8169(4) 0.3822(4) 0.0466(11) Uani 1 1 d . . .
H33 H 0.6912 0.8245 0.3497 0.056 Uiso 1 1 calc R . .
C34 C 0.6760(4) 0.8267(4) 0.4889(4) 0.0409(10) Uani 1 1 d . . .
H34 H 0.7594 0.8428 0.5434 0.049 Uiso 1 1 calc R . .
C35 C 0.4286(6) 0.7731(6) 0.2124(4) 0.0663(15) Uani 1 1 d . . .
H35A H 0.4587 0.8476 0.1998 0.080 Uiso 1 1 calc R . .
H35B H 0.3343 0.7377 0.1912 0.080 Uiso 1 1 calc R . .
C36 C 0.4434(5) 0.6912(5) 0.1431(4) 0.0594(14) Uani 1 1 d . . .
C37 C 0.3976(6) 0.5780(6) 0.1409(5) 0.0739(17) Uani 1 1 d . . .
H37 H 0.3503 0.5502 0.1773 0.089 Uiso 1 1 calc R . .
C38 C 0.4193(6) 0.5026(5) 0.0859(5) 0.0710(16) Uani 1 1 d . . .
H38 H 0.3875 0.4262 0.0871 0.085 Uiso 1 1 calc R . .
C39 C 0.4875(5) 0.5398(5) 0.0295(4) 0.0544(13) Uani 1 1 d . . .
C40 C 0.5316(7) 0.6536(6) 0.0309(5) 0.0789(18) Uani 1 1 d . . .
H40 H 0.5769 0.6814 -0.0069 0.095 Uiso 1 1 calc R . .
C41 C 0.5108(7) 0.7281(6) 0.0869(5) 0.0766(17) Uani 1 1 d . . .
H41 H 0.5432 0.8048 0.0864 0.092 Uiso 1 1 calc R . .
N1 N 0.4147(3) 0.6370(3) 0.5777(3) 0.0400(8) Uani 1 1 d . . .
N2 N 0.2573(4) 0.4599(3) 0.5495(3) 0.0481(10) Uani 1 1 d . . .
N3 N 0.0808(4) 0.8444(4) 1.1683(4) 0.0645(13) Uani 1 1 d . A .
N4 N 0.2790(4) 1.0061(3) 1.2809(3) 0.0414(9) Uani 1 1 d . . .
N5 N 0.5712(3) 0.8092(3) 0.5042(3) 0.0390(8) Uani 1 1 d . . .
N6 N 0.5109(4) 0.7938(3) 0.3309(3) 0.0468(9) Uani 1 1 d . . .
Ni1 Ni 0.56351(5) 0.81747(5) 0.64694(4) 0.03286(18) Uani 1 1 d . . .
O1 O 0.5025(3) 0.8407(3) 0.7673(2) 0.0395(7) Uani 1 1 d . . .
O2 O 0.4184(3) 0.8658(3) 0.6073(2) 0.0431(7) Uani 1 1 d . . .
O3 O -0.0835(3) 0.8414(3) 0.7059(2) 0.0440(7) Uani 1 1 d . . .
O4 O 0.0717(4) 0.9827(4) 0.8723(3) 0.0689(11) Uani 1 1 d . . .
O1W O 0.7030(3) 0.7714(3) 0.7307(2) 0.0420(7) Uani 1 1 d D . .
O2W O 0.7146(4) 0.8338(3) 0.9362(3) 0.0603(9) Uani 1 1 d D . .
H2W H 0.771(2) 0.796(4) 0.725(3) 0.080 Uiso 1 1 d D . .
H1W H 0.718(4) 0.795(4) 0.7942(14) 0.080 Uiso 1 1 d D . .
H3W H 0.649(3) 0.840(4) 0.904(4) 0.080 Uiso 1 1 d D . .
H4W H 0.778(3) 0.889(3) 0.994(3) 0.080 Uiso 1 1 d D . .

loop_
_atom_site_aniso_label
_atom_site_aniso_U_11
_atom_site_aniso_U_22
_atom_site_aniso_U_33
_atom_site_aniso_U_23
_atom_site_aniso_U_13
_atom_site_aniso_U_12
C1 0.048(3) 0.037(3) 0.051(3) 0.009(2) 0.026(2) 0.016(2)
C2 0.050(3) 0.051(3) 0.071(3) 0.017(3) 0.037(3) 0.031(3)
C3 0.057(3) 0.042(3) 0.056(3) 0.009(2) 0.024(3) 0.030(3)
C4 0.082(4) 0.036(3) 0.078(4) 0.015(3) 0.044(4) 0.012(3)
C5 0.058(3) 0.037(3) 0.063(3) 0.019(2) 0.030(3) 0.013(2)
C6 0.079(4) 0.051(3) 0.048(3) 0.015(3) 0.014(3) 0.025(3)
C7 0.065(4) 0.065(4) 0.059(4) 0.018(3) 0.007(3) 0.037(3)
C8 0.052(3) 0.046(3) 0.057(3) 0.018(2) 0.016(3) 0.025(3)
C9 0.052(3) 0.063(3) 0.051(3) 0.019(3) 0.016(3) 0.028(3)
C10 0.054(3) 0.065(4) 0.066(4) 0.025(3) 0.026(3) 0.029(3)
C11 0.055(3) 0.064(3) 0.061(3) 0.014(3) 0.007(3) 0.039(3)
C12 0.057(5) 0.075(6) 0.064(4) 0.044(5) 0.031(4) 0.042(5)
C13 0.047(5) 0.066(6) 0.082(4) 0.055(5) 0.032(4) 0.038(4)
C14 0.039(3) 0.060(3) 0.111(5) -0.009(3) 0.008(3) 0.030(3)
C15 0.062(5) 0.061(5) 0.059(4) 0.017(4) 0.022(4) 0.035(4)
C16 0.062(5) 0.056(5) 0.071(5) 0.019(4) 0.023(4) 0.038(4)
C12' 0.057(5) 0.075(6) 0.064(4) 0.044(5) 0.031(4) 0.042(5)
C13' 0.047(5) 0.066(6) 0.082(4) 0.055(5) 0.032(4) 0.038(4)
C14' 0.039(3) 0.060(3) 0.111(5) -0.009(3) 0.008(3) 0.030(3)
C15' 0.062(5) 0.061(5) 0.059(4) 0.017(4) 0.022(4) 0.035(4)
C16' 0.062(5) 0.056(5) 0.071(5) 0.019(4) 0.023(4) 0.038(4)
C17 0.037(3) 0.067(4) 0.129(6) -0.022(4) 0.016(4) 0.021(3)
C18 0.075(4) 0.044(3) 0.108(5) 0.031(3) 0.058(4) 0.031(3)
C19 0.072(4) 0.048(3) 0.071(3) 0.027(3) 0.041(3) 0.038(3)
C20 0.040(3) 0.042(3) 0.062(3) 0.012(2) 0.022(3) 0.017(2)
C21 0.027(2) 0.036(2) 0.045(2) 0.0162(19) 0.0182(19) 0.0209(19)
C22 0.030(2) 0.042(2) 0.042(2) 0.019(2) 0.0192(19) 0.027(2)
C23 0.049(3) 0.076(3) 0.053(3) 0.042(3) 0.031(2) 0.051(3)
C24 0.049(3) 0.081(3) 0.042(2) 0.037(2) 0.029(2) 0.049(3)
C25 0.031(2) 0.041(2) 0.038(2) 0.0178(19) 0.0184(19) 0.0242(19)
C26 0.0246(19) 0.033(2) 0.038(2) 0.0161(18) 0.0150(18) 0.0201(18)
C27 0.034(2) 0.040(2) 0.039(2) 0.0212(19) 0.0217(19) 0.025(2)
C28 0.041(3) 0.052(3) 0.044(3) 0.026(2) 0.027(2) 0.035(2)
C29 0.0246(19) 0.032(2) 0.038(2) 0.0175(18) 0.0178(17) 0.0179(17)
C30 0.029(2) 0.036(2) 0.033(2) 0.0145(18) 0.0163(18) 0.0212(18)
C31 0.035(2) 0.035(2) 0.044(2) 0.0190(19) 0.025(2) 0.0246(19)
C32 0.037(2) 0.060(3) 0.045(3) 0.016(2) 0.020(2) 0.032(2)
C33 0.038(2) 0.059(3) 0.048(3) 0.019(2) 0.028(2) 0.024(2)
C34 0.033(2) 0.046(3) 0.044(3) 0.016(2) 0.020(2) 0.021(2)
C35 0.062(3) 0.095(4) 0.043(3) 0.026(3) 0.019(3) 0.049(3)
C36 0.053(3) 0.078(4) 0.037(3) 0.018(3) 0.017(2) 0.032(3)
C37 0.079(4) 0.086(5) 0.066(4) 0.029(3) 0.050(3) 0.039(4)
C38 0.077(4) 0.068(4) 0.068(4) 0.025(3) 0.048(3) 0.029(3)
C39 0.043(3) 0.062(3) 0.039(3) 0.013(2) 0.019(2) 0.017(3)
C40 0.097(5) 0.075(4) 0.077(4) 0.029(3) 0.065(4) 0.035(4)
C41 0.095(5) 0.069(4) 0.073(4) 0.030(3) 0.055(4) 0.037(4)
N1 0.0319(19) 0.037(2) 0.049(2) 0.0099(17) 0.0190(17) 0.0193(17)
N2 0.044(2) 0.032(2) 0.051(2) 0.0080(18) 0.0199(19) 0.0130(18)
N3 0.037(2) 0.040(2) 0.095(4) 0.000(2) 0.032(2) 0.012(2)
N4 0.038(2) 0.037(2) 0.052(2) 0.0166(18) 0.0241(19) 0.0208(18)
N5 0.0359(19) 0.044(2) 0.042(2) 0.0155(17) 0.0199(17) 0.0245(18)
N6 0.041(2) 0.062(3) 0.037(2) 0.0169(19) 0.0174(18) 0.030(2)
Ni1 0.0281(3) 0.0380(3) 0.0393(3) 0.0145(2) 0.0183(2) 0.0216(2)
O1 0.0347(16) 0.0517(18) 0.0450(17) 0.0207(14) 0.0197(14) 0.0325(15)
O2 0.0425(17) 0.060(2) 0.0454(18) 0.0240(15) 0.0254(15) 0.0372(16)
O3 0.0307(16) 0.061(2) 0.0479(18) 0.0216(16) 0.0219(15) 0.0275(16)
O4 0.053(2) 0.097(3) 0.057(2) 0.004(2) 0.0259(18) 0.047(2)
O1W 0.0354(16) 0.0500(18) 0.0525(18) 0.0220(16) 0.0249(15) 0.0286(15)
O2W 0.057(2) 0.088(3) 0.050(2) 0.032(2) 0.0249(17) 0.050(2)

loop_
_atom_type_symbol
_atom_type_description
_atom_type_scat_dispersion_real
_atom_type_scat_dispersion_imag
_atom_type_scat_source
C C 0.0033 0.0016 'International Tables Vol C Tables 4.2.6.8 and 6.1.1.4'
H H 0.0000 0.0000 'International Tables Vol C Tables 4.2.6.8 and 6.1.1.4'
N N 0.0061 0.0033 'International Tables Vol C Tables 4.2.6.8 and 6.1.1.4'
O O 0.0106 0.0060 'International Tables Vol C Tables 4.2.6.8 and 6.1.1.4'
Ni Ni 0.3393 1.1124 'International Tables Vol C Tables 4.2.6.8 and 6.1.1.4'

loop_
_geom_angle_atom_site_label_1
_geom_angle_atom_site_label_2
_geom_angle_atom_site_label_3
_geom_angle
_geom_angle_site_symmetry_1
_geom_angle_site_symmetry_3
N1 C1 N2 111.5(4) . .
N1 C1 H1 124.3 . .
N2 C1 H1 124.3 . .
C3 C2 N1 110.0(4) . .
C3 C2 H2 125.0 . .
N1 C2 H2 125.0 . .
C2 C3 N2 106.3(4) . .
C2 C3 H3 126.8 . .
N2 C3 H3 126.8 . .
N2 C4 C5 111.8(4) . .
N2 C4 H4A 109.3 . .
C5 C4 H4A 109.3 . .
N2 C4 H4B 109.3 . .
C5 C4 H4B 109.3 . .
H4A C4 H4B 107.9 . .
C6 C5 C10 117.4(6) . .
C6 C5 C4 121.7(5) . .
C10 C5 C4 120.9(6) . .
C5 C6 C7 121.5(5) . .
C5 C6 H6 119.2 . .
C7 C6 H6 119.2 . .
C6 C7 C8 120.7(6) . .
C6 C7 H7 119.6 . .
C8 C7 H7 119.6 . .
C7 C8 C9 117.8(5) . .
C7 C8 C11 120.7(5) . .
C9 C8 C11 121.5(5) . .
C10 C9 C8 120.9(5) . .
C10 C9 H9 119.5 . .
C8 C9 H9 119.5 . .
C9 C10 C5 121.5(5) . .
C9 C10 H10 119.2 . .
C5 C10 H10 119.2 . .
C12' C11 C12 36.7(4) . .
C12' C11 C16' 117.0(7) . .
C12 C11 C16' 95.0(5) . .
C12' C11 C8 125.6(6) . .
C12 C11 C8 131.5(6) . .
C16' C11 C8 117.0(5) . .
C12' C11 C16 99.5(5) . .
C12 C11 C16 110.2(6) . .
C16' C11 C16 52.6(4) . .
C8 C11 C16 118.1(5) . .
C11 C12 C13 131.1(8) . .
C11 C12 H12 114.5 . .
C13 C12 H12 114.5 . .
C14 C13 C12 120.5(8) . .
C14 C13 H13 119.8 . .
C12 C13 H13 119.8 . .
C13 C14 C15 120.4(7) . .
C13 C14 C17 124.8(7) . .
C15 C14 C17 113.5(6) . .
C16 C15 C14 115.0(7) . .
C16 C15 H15 122.5 . .
C14 C15 H15 122.5 . .
C15 C16 C11 121.0(7) . .
C15 C16 H16 119.5 . .
C11 C16 H16 119.5 . .
C11 C12' C13' 125.9(9) . .
C11 C12' H12' 117.1 . .
C13' C12' H12' 117.1 . .
C12' C13' H13' 119.7 . .
C16' C15' H15' 118.5 . .
C15' C16' C11 118.4(8) . .
C15' C16' H16' 120.8 . .
C11 C16' H16' 120.8 . .
N3 C17 C14 112.6(4) . .
N3 C17 H17A 109.1 . .
C14 C17 H17A 109.1 . .
N3 C17 H17B 109.1 . .
C14 C17 H17B 109.1 . .
H17A C17 H17B 107.8 . .
C19 C18 N3 106.2(5) . .
C19 C18 H18 126.9 . .
N3 C18 H18 126.9 . .
C18 C19 N4 110.0(5) . .
C18 C19 H19 125.0 . .
N4 C19 H19 125.0 . .
N4 C20 N3 111.1(5) . .
N4 C20 H20 124.4 . .
N3 C20 H20 124.4 . .
O2 C21 O1 120.6(4) . .
O2 C21 C22 119.8(3) . .
O1 C21 C22 119.6(4) . .
O2 C21 Ni1 59.0(2) . .
O1 C21 Ni1 61.6(2) . .
C22 C21 Ni1 177.0(3) . .
C23 C22 C27 118.7(4) . .
C23 C22 C21 122.6(4) . .
C27 C22 C21 118.8(4) . .
C24 C23 C22 120.4(4) . .
C24 C23 H23 119.8 . .
C22 C23 H23 119.8 . .
C23 C24 C25 121.5(4) . .
C23 C24 H24 119.2 . .
C25 C24 H24 119.2 . .
C24 C25 C26 118.9(4) . .
C24 C25 C28 117.2(4) . .
C26 C25 C28 123.7(3) . .
C27 C26 C25 117.9(3) . .
C27 C26 C29 118.0(3) . .
C25 C26 C29 124.1(3) . .
C22 C27 C26 122.5(4) . .
C22 C27 H27 118.8 . .
C26 C27 H27 118.8 . .
O3 C28 O4 125.3(4) . .
O3 C28 C25 116.3(4) . .
O4 C28 C25 118.2(4) . .
C31 C29 C30 117.5(3) 2_576 .
C31 C29 C26 120.5(3) 2_576 .
C30 C29 C26 121.8(3) . .
C31 C30 C29 120.7(4) . .
C31 C30 H30 119.7 . .
C29 C30 H30 119.7 . .
C30 C31 C29 121.9(4) . 2_576
C30 C31 H31 119.1 . .
C29 C31 H31 119.1 2_576 .
N5 C32 N6 111.3(4) . .
N5 C32 H32 124.3 . .
N6 C32 H32 124.3 . .
C34 C33 N6 107.1(4) . .
C34 C33 H33 126.4 . .
N6 C33 H33 126.4 . .
C33 C34 N5 108.8(4) . .
C33 C34 H34 125.6 . .
N5 C34 H34 125.6 . .
N6 C35 C36 108.6(4) . .
N6 C35 H35A 110.0 . .
C36 C35 H35A 110.0 . .
N6 C35 H35B 110.0 . .
C36 C35 H35B 110.0 . .
H35A C35 H35B 108.4 . .
C37 C36 C41 117.0(6) . .
C37 C36 C35 120.2(5) . .
C41 C36 C35 122.5(6) . .
C36 C37 C38 122.2(5) . .
C36 C37 H37 118.9 . .
C38 C37 H37 118.9 . .
C39 C38 C37 120.8(6) . .
C39 C38 H38 119.6 . .
C37 C38 H38 119.6 . .
C40 C39 C38 116.5(5) . .
C40 C39 C39 121.9(6) . 2_665
C38 C39 C39 121.6(6) . 2_665
C39 C40 C41 122.1(5) . .
C39 C40 H40 118.9 . .
C41 C40 H40 118.9 . .
C36 C41 C40 121.3(6) . .
C36 C41 H41 119.4 . .
C40 C41 H41 119.4 . .
C1 N1 C2 105.2(4) . .
C1 N1 Ni1 129.1(3) . .
C2 N1 Ni1 125.4(3) . .
C1 N2 C3 107.1(4) . .
C1 N2 C4 128.9(4) . .
C3 N2 C4 124.0(4) . .
C20 N3 C18 107.2(5) . .
C20 N3 C17 123.8(6) . .
C18 N3 C17 128.6(6) . .
C20 N4 C19 105.5(4) . .
C20 N4 Ni1 126.9(3) . 2_677
C19 N4 Ni1 127.1(3) . 2_677
C32 N5 C34 105.9(4) . .
C32 N5 Ni1 125.3(3) . .
C34 N5 Ni1 128.7(3) . .
C32 N6 C33 106.8(4) . .
C32 N6 C35 127.3(4) . .
C33 N6 C35 125.8(4) . .
N5 Ni1 N4 89.14(14) . 2_677
N5 Ni1 O1W 99.72(13) . .
N4 Ni1 O1W 89.19(13) 2_677 .
N5 Ni1 N1 90.61(14) . .
N4 Ni1 N1 176.24(14) 2_677 .
O1W Ni1 N1 87.15(13) . .
N5 Ni1 O2 98.06(12) . .
N4 Ni1 O2 91.45(13) 2_677 .
O1W Ni1 O2 162.22(12) . .
N1 Ni1 O2 92.30(13) . .
N5 Ni1 O1 159.77(12) . .
N4 Ni1 O1 91.87(13) 2_677 .
O1W Ni1 O1 100.49(11) . .
N1 Ni1 O1 89.66(12) . .
O2 Ni1 O1 61.72(11) . .
N5 Ni1 C21 128.78(14) . .
N4 Ni1 C21 92.40(14) 2_677 .
O1W Ni1 C21 131.48(13) . .
N1 Ni1 C21 90.68(13) . .
O2 Ni1 C21 30.74(12) . .
O1 Ni1 C21 30.99(12) . .
C21 O1 Ni1 87.4(2) . .
C21 O2 Ni1 90.3(2) . .
Ni1 O1W H2W 118(4) . .
Ni1 O1W H1W 99(4) . .
H2W O1W H1W 114.6(3) . .
H3W O2W H4W 114.6(2) . .

loop_
_geom_bond_atom_site_label_1
_geom_bond_atom_site_label_2
_geom_bond_distance
_geom_bond_site_symmetry_2
C1 N1 1.309(5) .
C1 N2 1.349(5) .
C1 H1 0.9300 .
C2 C3 1.347(7) .
C2 N1 1.372(6) .
C2 H2 0.9300 .
C3 N2 1.356(6) .
C3 H3 0.9300 .
C4 N2 1.481(6) .
C4 C5 1.494(8) .
C4 H4A 0.9700 .
C4 H4B 0.9700 .
C5 C6 1.380(8) .
C5 C10 1.388(7) .
C6 C7 1.384(8) .
C6 H6 0.9300 .
C7 C8 1.387(7) .
C7 H7 0.9300 .
C8 C9 1.390(7) .
C8 C11 1.469(7) .
C9 C10 1.374(7) .
C9 H9 0.9300 .
C10 H10 0.9300 .
C11 C12' 1.319(8) .
C11 C12 1.324(8) .
C11 C16' 1.408(8) .
C11 C16 1.535(8) .
C12 C13 1.334(9) .
C12 H12 0.9300 .
C13 C14 1.267(8) .
C13 H13 0.9300 .
C14 C15 1.500(8) .
C14 C17 1.529(8) .
C15 C16 1.425(9) .
C15 H15 0.9300 .
C16 H16 0.9300 .
C12' C13' 1.353(9) .
C12' H12' 0.9300 .
C13' H13' 0.9300 .
C15' C16' 1.401(9) .
C15' H15' 0.9300 .
C16' H16' 0.9300 .
C17 N3 1.468(7) .
C17 H17A 0.9700 .
C17 H17B 0.9700 .
C18 C19 1.335(8) .
C18 N3 1.364(7) .
C18 H18 0.9300 .
C19 N4 1.375(6) .
C19 H19 0.9300 .
C20 N4 1.306(6) .
C20 N3 1.345(6) .
C20 H20 0.9300 .
C21 O2 1.260(5) .
C21 O1 1.271(5) .
C21 C22 1.500(5) .
C21 Ni1 2.466(4) .
C22 C23 1.379(6) .
C22 C27 1.390(5) .
C23 C24 1.377(6) .
C23 H23 0.9300 .
C24 C25 1.398(6) .
C24 H24 0.9300 .
C25 C26 1.412(5) .
C25 C28 1.523(5) .
C26 C27 1.397(5) .
C26 C29 1.497(5) .
C27 H27 0.9300 .
C28 O3 1.245(5) .
C28 O4 1.250(5) .
C29 C31 1.394(5) 2_576
C29 C30 1.395(5) .
C30 C31 1.387(5) .
C30 H30 0.9300 .
C31 C29 1.394(5) 2_576
C31 H31 0.9300 .
C32 N5 1.311(5) .
C32 N6 1.334(6) .
C32 H32 0.9300 .
C33 C34 1.343(6) .
C33 N6 1.356(6) .
C33 H33 0.9300 .
C34 N5 1.367(5) .
C34 H34 0.9300 .
C35 N6 1.471(6) .
C35 C36 1.509(8) .
C35 H35A 0.9700 .
C35 H35B 0.9700 .
C36 C37 1.361(8) .
C36 C41 1.371(7) .
C37 C38 1.393(8) .
C37 H37 0.9300 .
C38 C39 1.381(7) .
C38 H38 0.9300 .
C39 C40 1.375(8) .
C39 C39 1.495(10) 2_665
C40 C41 1.382(8) .
C40 H40 0.9300 .
C41 H41 0.9300 .
N1 Ni1 2.091(3) .
N4 Ni1 2.079(4) 2_677
N5 Ni1 2.037(3) .
Ni1 N4 2.079(4) 2_677
Ni1 O1W 2.091(3) .
Ni1 O2 2.113(3) .
Ni1 O1 2.172(3) .
O1W H2W 0.8201(14) .
O1W H1W 0.8200(12) .
O2W H3W 0.8201(12) .
O2W H4W 0.8201(13) .
